data_1573082
loop_
_publ_author_name
'Reichenauer, Florian'
'Naumann, Robert'
'F\"orster, Christoph'
'Kitzmann, Winald Robert Robert'
'Reponen, Antti-Pekka M.'
'Feldmann, Sascha'
'Heinze, Katja'

_publ_section_title
;
 Bridge Editing of Spin-Flip Emitters gives Insight into Excited State
 Energies and Dynamics
;
_journal_name_full 'Chemical Science'
_journal_paper_doi 10.1039/D4SC05860G
_journal_year 2024
_chemical_formula_sum 'C15 H11 N3 S2'
_chemical_formula_weight 297.39
_space_group_crystal_system monoclinic
_space_group_IT_number 15
_space_group_name_Hall '-C 2yc'
_space_group_name_H-M_alt 'C 1 2/c 1'
_atom_sites_solution_hydrogens geom
_audit_creation_method SHELXL-2019/3
_audit_update_record
;
2024-08-30 deposited with the CCDC.	2024-11-10 downloaded from the CCDC.
;
_cell_angle_alpha 90
_cell_angle_beta 99.98(3)
_cell_angle_gamma 90
_cell_formula_units_Z 4
_cell_length_a 12.378(3)
_cell_length_b 9.0617(18)
_cell_length_c 12.393(3)
_cell_measurement_reflns_used 7272
_cell_measurement_temperature 120(2)
_cell_measurement_theta_max 28.06
_cell_measurement_theta_min 3.34
_cell_volume 1369.0(6)
_computing_cell_refinement 'STOE X-AREA'
_computing_data_collection 'STOE X-AREA'
_computing_data_reduction 'STOE X-RED'
_computing_structure_refinement 'SHELXL-2019/2 (Sheldrick, 2019)'
_computing_structure_solution 'SHELXT 2018/2 (Sheldrick, 2018)'
_diffrn_ambient_temperature 120(2)
_diffrn_measured_fraction_theta_full 0.996
_diffrn_measured_fraction_theta_max 0.994
_diffrn_measurement_device_type 'STOE IPDS 2T'
_diffrn_measurement_method 'rotation method'
_diffrn_radiation_type MoK\a
_diffrn_radiation_wavelength 0.71073
_diffrn_reflns_av_R_equivalents 0.0181
_diffrn_reflns_av_unetI/netI 0.0168
_diffrn_reflns_Laue_measured_fraction_full 0.996
_diffrn_reflns_Laue_measured_fraction_max 0.994
_diffrn_reflns_limit_h_max 14
_diffrn_reflns_limit_h_min -16
_diffrn_reflns_limit_k_max 11
_diffrn_reflns_limit_k_min -11
_diffrn_reflns_limit_l_max 16
_diffrn_reflns_limit_l_min -16
_diffrn_reflns_number 3504
_diffrn_reflns_point_group_measured_fraction_full 0.996
_diffrn_reflns_point_group_measured_fraction_max 0.994
_diffrn_reflns_theta_full 25.242
_diffrn_reflns_theta_max 27.841
_diffrn_reflns_theta_min 3.338
_exptl_absorpt_coefficient_mu 0.380
_exptl_absorpt_correction_T_max 0.8808
_exptl_absorpt_correction_T_min 0.7687
_exptl_absorpt_correction_type integration
_exptl_absorpt_process_details STOE
_exptl_crystal_colour colourless
_exptl_crystal_density_diffrn 1.443
_exptl_crystal_description Block
_exptl_crystal_F_000 616
_exptl_crystal_size_max 0.820
_exptl_crystal_size_mid 0.600
_exptl_crystal_size_min 0.480
_refine_diff_density_max 0.419
_refine_diff_density_min -0.284
_refine_diff_density_rms 0.062
_refine_ls_extinction_method none
_refine_ls_goodness_of_fit_ref 1.055
_refine_ls_hydrogen_treatment constr
_refine_ls_matrix_type full
_refine_ls_number_parameters 92
_refine_ls_number_reflns 1621
_refine_ls_number_restraints 0
_refine_ls_restrained_S_all 1.055
_refine_ls_R_factor_all 0.0409
_refine_ls_R_factor_gt 0.0348
_refine_ls_shift/su_max 0.000
_refine_ls_shift/su_mean 0.000
_refine_ls_structure_factor_coef Fsqd
_refine_ls_weighting_details 'w=1/[\s^2^(Fo^2^)+(0.0507P)^2^+1.4766P] where P=(Fo^2^+2Fc^2^)/3'
_refine_ls_weighting_scheme calc
_refine_ls_wR_factor_gt 0.0905
_refine_ls_wR_factor_ref 0.0948
_reflns_Friedel_coverage 0.000
_reflns_number_gt 1433
_reflns_number_total 1621
_reflns_threshold_expression 'I > 2\s(I)'
_cod_data_source_file d4sc05860g3.cif
_cod_data_source_block frbptp
_cod_original_cell_volume 1369.0(5)
_cod_original_sg_symbol_H-M 'C 2/c'
_cod_database_code 1573082
_shelx_shelxl_version_number 2019/3
_shelx_space_group_comment
;
The symmetry employed for this shelxl refinement is uniquely defined
by the following loop, which should always be used as a source of
symmetry information in preference to the above space-group names.
They are only intended as comments.
;
_shelx_estimated_absorpt_t_min 0.746
_shelx_estimated_absorpt_t_max 0.838

loop_
_space_group_symop_operation_xyz
'x, y, z'
'-x, y, -z+1/2'
'x+1/2, y+1/2, z'
'-x+1/2, y+1/2, -z+1/2'
'-x, -y, -z'
'x, -y, z-1/2'
'-x+1/2, -y+1/2, -z'
'x+1/2, -y+1/2, z-1/2'

loop_
_atom_site_label
_atom_site_type_symbol
_atom_site_fract_x
_atom_site_fract_y
_atom_site_fract_z
_atom_site_U_iso_or_equiv
_atom_site_adp_type
_atom_site_occupancy
_atom_site_site_symmetry_order
_atom_site_calc_flag
_atom_site_refinement_flags_posn
_atom_site_refinement_flags_adp
_atom_site_refinement_flags_occupancy
_atom_site_disorder_assembly
_atom_site_disorder_group
S1 S 0.34179(3) 0.69387(4) 0.35550(3) 0.02426(14) Uani 1 1 d . . . . .
N1 N 0.15767(11) 0.54014(16) 0.34725(10) 0.0251(3) Uani 1 1 d . . . . .
N2 N 0.500000 0.64882(19) 0.250000 0.0201(3) Uani 1 2 d S T P . .
C1 C 0.08993(13) 0.45087(19) 0.38973(13) 0.0274(3) Uani 1 1 d . . . . .
H1 H 0.021056 0.428074 0.346047 0.033 Uiso 1 1 calc R U . . .
C2 C 0.11391(13) 0.38981(18) 0.49314(13) 0.0256(3) Uani 1 1 d . . . . .
H2 H 0.062955 0.326514 0.519277 0.031 Uiso 1 1 calc R U . . .
C3 C 0.21301(15) 0.4224(2) 0.55757(14) 0.0312(4) Uani 1 1 d . . . . .
H3 H 0.231848 0.382539 0.629270 0.037 Uiso 1 1 calc R U . . .
C4 C 0.28500(13) 0.5149(2) 0.51552(13) 0.0287(4) Uani 1 1 d . . . . .
H4 H 0.354063 0.539992 0.557894 0.034 Uiso 1 1 calc R U . . .
C5 C 0.25394(12) 0.56964(16) 0.41084(12) 0.0204(3) Uani 1 1 d . . . . .
C6 C 0.42793(11) 0.57323(16) 0.29666(11) 0.0187(3) Uani 1 1 d . . . . .
C7 C 0.42284(12) 0.41938(16) 0.29743(12) 0.0210(3) Uani 1 1 d . . . . .
H7 H 0.368799 0.368822 0.329110 0.025 Uiso 1 1 calc R U . . .
C8 C 0.500000 0.3432(2) 0.250000 0.0219(4) Uani 1 2 d S T P . .
H8 H 0.499999 0.238405 0.250000 0.026 Uiso 1 2 calc R U P . .

loop_
_atom_site_aniso_label
_atom_site_aniso_U_11
_atom_site_aniso_U_22
_atom_site_aniso_U_33
_atom_site_aniso_U_23
_atom_site_aniso_U_13
_atom_site_aniso_U_12
S1 0.0222(2) 0.0213(2) 0.0327(2) -0.00288(14) 0.01423(15) -0.00111(14)
N1 0.0216(6) 0.0314(7) 0.0224(6) -0.0006(5) 0.0041(5) -0.0031(5)
N2 0.0172(8) 0.0209(8) 0.0232(8) 0.000 0.0063(6) 0.000
C1 0.0217(7) 0.0329(8) 0.0273(8) -0.0020(6) 0.0033(6) -0.0064(6)
C2 0.0238(7) 0.0266(7) 0.0284(8) -0.0009(6) 0.0105(6) -0.0031(6)
C3 0.0303(8) 0.0398(9) 0.0235(7) 0.0058(7) 0.0043(6) -0.0032(7)
C4 0.0204(7) 0.0399(9) 0.0250(7) 0.0015(7) 0.0016(6) -0.0049(6)
C5 0.0182(7) 0.0221(7) 0.0227(7) -0.0041(6) 0.0087(5) -0.0003(5)
C6 0.0156(6) 0.0221(7) 0.0185(6) -0.0003(5) 0.0036(5) 0.0002(5)
C7 0.0198(7) 0.0212(7) 0.0226(7) 0.0009(5) 0.0057(5) -0.0032(5)
C8 0.0220(10) 0.0194(9) 0.0239(10) 0.000 0.0032(8) 0.000

loop_
_atom_type_symbol
_atom_type_description
_atom_type_scat_dispersion_real
_atom_type_scat_dispersion_imag
_atom_type_scat_source
C C 0.0033 0.0016 'International Tables Vol C Tables 4.2.6.8 and 6.1.1.4'
H H 0.0000 0.0000 'International Tables Vol C Tables 4.2.6.8 and 6.1.1.4'
N N 0.0061 0.0033 'International Tables Vol C Tables 4.2.6.8 and 6.1.1.4'
S S 0.1246 0.1234 'International Tables Vol C Tables 4.2.6.8 and 6.1.1.4'

loop_
_exptl_crystal_face_index_h
_exptl_crystal_face_index_k
_exptl_crystal_face_index_l
_exptl_crystal_face_perp_dist
1 1 0 0.2425
-1 -1 0 0.2425
0 0 1 0.4110
0 0 -1 0.4110
2 -1 0 0.2545
-2 1 0 0.2545

loop_
_geom_angle_atom_site_label_1
_geom_angle_atom_site_label_2
_geom_angle_atom_site_label_3
_geom_angle
_geom_angle_site_symmetry_1
_geom_angle_site_symmetry_3
_geom_angle_publ_flag
C6 S1 C5 102.69(7) . . ?
C5 N1 C1 116.41(13) . . ?
C6 N2 C6 118.18(18) 2_655 . ?
N1 C1 C2 124.03(15) . . ?
N1 C1 H1 118.0 . . ?
C2 C1 H1 118.0 . . ?
C3 C2 C1 118.67(15) . . ?
C3 C2 H2 120.7 . . ?
C1 C2 H2 120.7 . . ?
C2 C3 C4 118.53(15) . . ?
C2 C3 H3 120.7 . . ?
C4 C3 H3 120.7 . . ?
C5 C4 C3 118.52(14) . . ?
C5 C4 H4 120.7 . . ?
C3 C4 H4 120.7 . . ?
N1 C5 C4 123.85(14) . . ?
N1 C5 S1 116.13(11) . . ?
C4 C5 S1 119.97(12) . . ?
N2 C6 C7 123.40(14) . . ?
N2 C6 S1 110.94(11) . . ?
C7 C6 S1 125.66(11) . . ?
C8 C7 C6 117.27(14) . . ?
C8 C7 H7 121.4 . . ?
C6 C7 H7 121.4 . . ?
C7 C8 C7 120.42(19) 2_655 . ?
C7 C8 H8 119.8 2_655 . ?
C7 C8 H8 119.8 . . ?

loop_
_geom_bond_atom_site_label_1
_geom_bond_atom_site_label_2
_geom_bond_distance
_geom_bond_site_symmetry_2
_geom_bond_publ_flag
S1 C6 1.7702(15) . ?
S1 C5 1.7828(15) . ?
N1 C5 1.337(2) . ?
N1 C1 1.337(2) . ?
N2 C6 1.3334(17) 2_655 ?
N2 C6 1.3335(17) . ?
C1 C2 1.380(2) . ?
C1 H1 0.9500 . ?
C2 C3 1.375(2) . ?
C2 H2 0.9500 . ?
C3 C4 1.389(2) . ?
C3 H3 0.9500 . ?
C4 C5 1.380(2) . ?
C4 H4 0.9500 . ?
C6 C7 1.396(2) . ?
C7 C8 1.3887(18) . ?
C7 H7 0.9500 . ?
C8 H8 0.9500 . ?

loop_
_geom_torsion_atom_site_label_1
_geom_torsion_atom_site_label_2
_geom_torsion_atom_site_label_3
_geom_torsion_atom_site_label_4
_geom_torsion
_geom_torsion_site_symmetry_1
_geom_torsion_site_symmetry_2
_geom_torsion_site_symmetry_3
_geom_torsion_site_symmetry_4
_geom_torsion_publ_flag
C5 N1 C1 C2 0.1(2) . . . . ?
N1 C1 C2 C3 0.4(3) . . . . ?
C1 C2 C3 C4 -0.3(3) . . . . ?
C2 C3 C4 C5 -0.2(3) . . . . ?
C1 N1 C5 C4 -0.7(2) . . . . ?
C1 N1 C5 S1 -177.87(12) . . . . ?
C3 C4 C5 N1 0.7(3) . . . . ?
C3 C4 C5 S1 177.81(13) . . . . ?
C6 S1 C5 N1 -94.98(12) . . . . ?
C6 S1 C5 C4 87.71(13) . . . . ?
C6 N2 C6 C7 -1.18(10) 2_655 . . . ?
C6 N2 C6 S1 178.98(11) 2_655 . . . ?
C5 S1 C6 N2 179.67(9) . . . . ?
C5 S1 C6 C7 -0.16(14) . . . . ?
N2 C6 C7 C8 2.3(2) . . . . ?
S1 C6 C7 C8 -177.92(9) . . . . ?
C6 C7 C8 C7 -1.05(9) . . . 2_655 ?
